data_7100800
_journal_name_full 'Chemical Communications'
_journal_paper_doi 10.1039/b515009d
_journal_year 2006
_chemical_formula_sum 'C41 H44 N2 O6'
_chemical_formula_weight 660.78
_space_group_IT_number 19
_symmetry_cell_setting orthorhombic
_symmetry_space_group_name_Hall 'P 2ac 2ab'
_symmetry_space_group_name_H-M 'P 21 21 21'
_cell_angle_alpha 90.00
_cell_angle_beta 90.00
_cell_angle_gamma 90.00
_cell_formula_units_Z 4
_cell_length_a 9.5068(6)
_cell_length_b 18.9504(11)
_cell_length_c 19.9816(12)
_cell_measurement_temperature 100(2)
_cell_volume 3599.8(4)
_diffrn_ambient_temperature 100(2)
_exptl_crystal_density_diffrn 1.219
_cod_depositor_comments
;
The following automatic conversions were performed:
'_symmetry_cell_setting' value 'Orthorhombic' changed to 'orthorhombic'
according to '/home/saulius/struct/CIF-dictionaries/cif_core.dic'
dictionary named 'cif_core.dic' version 2.4.1 from 2010-06-29.

Automatic conversion script
Id: cif_fix_enum 1527 2010-12-29 10:47:43Z saulius 
;
_cod_database_code 7100800

loop_
_symmetry_equiv_pos_as_xyz
'x, y, z'
'-x+1/2, -y, z+1/2'
'-x, y+1/2, -z+1/2'
'x+1/2, -y+1/2, -z'

loop_
_atom_site_label
_atom_site_type_symbol
_atom_site_fract_x
_atom_site_fract_y
_atom_site_fract_z
_atom_site_U_iso_or_equiv
_atom_site_adp_type
_atom_site_occupancy
_atom_site_symmetry_multiplicity
_atom_site_calc_flag
_atom_site_refinement_flags
_atom_site_disorder_assembly
_atom_site_disorder_group
C1 C 0.9557(3) 0.43919(14) 0.91538(13) 0.0234(6) Uani 1 1 d . . .
C2 C 0.8975(3) 0.40707(13) 0.97060(13) 0.0212(6) Uani 1 1 d . . .
C3 C 0.8549(3) 0.44632(15) 1.02704(14) 0.0264(6) Uani 1 1 d . . .
H3 H 0.8159 0.4233 1.0637 0.032 Uiso 1 1 calc R . .
C4 C 0.8706(3) 0.51786(15) 1.02815(15) 0.0327(7) Uani 1 1 d . . .
H4 H 0.8472 0.5432 1.0664 0.039 Uiso 1 1 calc R . .
C5 C 0.9344(4) 0.62845(16) 0.96938(18) 0.0448(9) Uani 1 1 d . . .
H5 H 0.9124 0.6544 1.0075 0.054 Uiso 1 1 calc R . .
C6 C 0.9770(4) 0.66243(18) 0.91334(18) 0.0526(10) Uani 1 1 d . . .
H6 H 0.9810 0.7115 0.9127 0.063 Uiso 1 1 calc R . .
C7 C 1.0153(4) 0.62397(17) 0.85626(17) 0.0443(8) Uani 1 1 d . . .
H7 H 1.0447 0.6477 0.8180 0.053 Uiso 1 1 calc R . .
C8 C 1.0099(3) 0.55202(15) 0.85645(15) 0.0330(7) Uani 1 1 d . . .
H8 H 1.0369 0.5272 0.8184 0.040 Uiso 1 1 calc R . .
C9 C 0.9637(3) 0.51471(15) 0.91372(14) 0.0258(6) Uani 1 1 d . . .
C10 C 0.9228(3) 0.55376(15) 0.97072(15) 0.0303(7) Uani 1 1 d . . .
C21 C 0.8802(3) 0.32788(13) 0.97325(13) 0.0199(6) Uani 1 1 d . . .
O22 O 0.76870(19) 0.30432(9) 0.99946(10) 0.0257(4) Uani 1 1 d . . .
O23 O 0.9783(2) 0.29041(9) 0.95116(9) 0.0240(4) Uani 1 1 d . . .
C11 C 1.0022(3) 0.39760(14) 0.85490(13) 0.0233(6) Uani 1 1 d . . .
C12 C 1.1412(3) 0.38110(14) 0.84302(13) 0.0234(6) Uani 1 1 d . . .
C13 C 1.1789(3) 0.34503(15) 0.78343(14) 0.0287(7) Uani 1 1 d . . .
H13 H 1.2731 0.3347 0.7754 0.034 Uiso 1 1 calc R . .
C14 C 1.0813(3) 0.32543(15) 0.73828(14) 0.0310(7) Uani 1 1 d . . .
H14 H 1.1095 0.3035 0.6989 0.037 Uiso 1 1 calc R . .
C15 C 0.8315(3) 0.31338(16) 0.70529(16) 0.0337(7) Uani 1 1 d . . .
H15 H 0.8576 0.2899 0.6663 0.040 Uiso 1 1 calc R . .
C16 C 0.6926(3) 0.32384(16) 0.71871(16) 0.0353(7) Uani 1 1 d . . .
H16 H 0.6245 0.3076 0.6890 0.042 Uiso 1 1 calc R . .
C17 C 0.6525(3) 0.35905(16) 0.77728(15) 0.0315(7) Uani 1 1 d . . .
H17 H 0.5574 0.3649 0.7868 0.038 Uiso 1 1 calc R . .
C18 C 0.7501(3) 0.38476(14) 0.82037(15) 0.0267(6) Uani 1 1 d . . .
H18 H 0.7210 0.4096 0.8580 0.032 Uiso 1 1 calc R . .
C19 C 0.8968(3) 0.37422(14) 0.80882(14) 0.0230(6) Uani 1 1 d . . .
C20 C 0.9368(3) 0.33773(14) 0.74987(14) 0.0268(6) Uani 1 1 d . . .
C24 C 1.2566(3) 0.39352(15) 0.89475(14) 0.0263(6) Uani 1 1 d . . .
O25 O 1.2278(2) 0.42874(11) 0.94661(9) 0.0298(5) Uani 1 1 d . . .
O26 O 1.3738(2) 0.36471(11) 0.88503(10) 0.0352(5) Uani 1 1 d . . .
C31 C 1.5416(3) 0.39943(15) 1.12439(13) 0.0240(6) Uani 1 1 d . . .
C32 C 1.5745(3) 0.46890(15) 1.14267(14) 0.0275(6) Uani 1 1 d . . .
H32 H 1.5281 0.5065 1.1225 0.033 Uiso 1 1 calc R . .
C33 C 1.6760(3) 0.48138(17) 1.19077(15) 0.0344(7) Uani 1 1 d . . .
H33 H 1.6988 0.5274 1.2027 0.041 Uiso 1 1 calc R . .
C34 C 1.7442(4) 0.42491(18) 1.22132(15) 0.0387(8) Uani 1 1 d . . .
H34 H 1.8130 0.4334 1.2534 0.046 Uiso 1 1 calc R . .
C35 C 1.7104(3) 0.35670(18) 1.20436(15) 0.0361(7) Uani 1 1 d . . .
H35 H 1.7554 0.3192 1.2255 0.043 Uiso 1 1 calc R . .
C36 C 1.6089(3) 0.34353(15) 1.15564(14) 0.0271(6) Uani 1 1 d . . .
H36 H 1.5864 0.2973 1.1441 0.032 Uiso 1 1 calc R . .
C37 C 1.4316(3) 0.38737(14) 1.07098(13) 0.0219(6) Uani 1 1 d . . .
H37 H 1.4022 0.4333 1.0534 0.026 Uiso 1 1 calc R . .
N38 N 1.4916(2) 0.34469(12) 1.01443(11) 0.0215(5) Uani 1 1 d . . .
H38A H 1.4758 0.2991 1.0219 0.032 Uiso 1 1 calc R . .
H38B H 1.5838 0.3523 1.0117 0.032 Uiso 1 1 calc R . .
H38C H 1.4508 0.3575 0.9762 0.032 Uiso 1 1 calc R . .
C39 C 1.2312(3) 0.39900(14) 1.15123(14) 0.0238(6) Uani 1 1 d . . .
C40 C 1.1748(3) 0.46339(16) 1.13158(16) 0.0362(7) Uani 1 1 d . . .
H40 H 1.1757 0.4765 1.0867 0.043 Uiso 1 1 calc R . .
C41 C 1.1174(4) 0.50763(17) 1.17905(18) 0.0435(8) Uani 1 1 d . . .
H41 H 1.0782 0.5504 1.1658 0.052 Uiso 1 1 calc R . .
C42 C 1.1172(4) 0.48953(19) 1.24599(18) 0.0449(9) Uani 1 1 d . . .
H42 H 1.0809 0.5204 1.2778 0.054 Uiso 1 1 calc R . .
C43 C 1.1706(4) 0.4260(2) 1.26490(17) 0.0547(10) Uani 1 1 d . . .
H43 H 1.1696 0.4130 1.3098 0.066 Uiso 1 1 calc R . .
C44 C 1.2265(4) 0.38064(18) 1.21760(15) 0.0396(8) Uani 1 1 d . . .
H44 H 1.2614 0.3370 1.2310 0.048 Uiso 1 1 calc R . .
C45 C 1.3015(3) 0.35043(14) 1.10164(13) 0.0213(6) Uani 1 1 d . . .
H45 H 1.3336 0.3083 1.1257 0.026 Uiso 1 1 calc R . .
N46 N 1.1991(2) 0.32770(12) 1.04875(11) 0.0230(5) Uani 1 1 d . . .
H46A H 1.1858 0.3628 1.0199 0.035 Uiso 1 1 calc R . .
H46B H 1.1175 0.3164 1.0678 0.035 Uiso 1 1 calc R . .
H46C H 1.2331 0.2903 1.0272 0.035 Uiso 1 1 calc R . .
O51 O 1.3405(4) 0.54445(14) 1.00594(14) 0.0740(9) Uani 1 1 d D . .
H51 H 1.3002 0.5170 0.9807 0.111 Uiso 1 1 calc R . .
C52 C 1.3718(5) 0.6069(2) 0.9715(3) 0.104(2) Uani 1 1 d D . .
H52 H 1.3139 0.6100 0.9310 0.124 Uiso 1 1 calc R . .
C53 C 1.3286(7) 0.6667(3) 1.0216(3) 0.117(2) Uani 1 1 d D . .
H53A H 1.2306 0.6621 1.0324 0.175 Uiso 1 1 calc R . .
H53B H 1.3449 0.7119 1.0013 0.175 Uiso 1 1 calc R . .
H53C H 1.3837 0.6627 1.0617 0.175 Uiso 1 1 calc R . .
C54 C 1.5255(6) 0.6133(3) 0.9530(3) 0.117(2) Uani 1 1 d D . .
H54 H 1.5814 0.6163 0.9941 0.140 Uiso 1 1 calc R . .
C55 C 1.5552(6) 0.5418(3) 0.9188(2) 0.0835(16) Uani 1 1 d D . .
H55A H 1.6518 0.5400 0.9048 0.125 Uiso 1 1 calc R . .
H55B H 1.4952 0.5366 0.8804 0.125 Uiso 1 1 calc R . .
H55C H 1.5371 0.5041 0.9498 0.125 Uiso 1 1 calc R . .
C56 C 1.5454(7) 0.6816(3) 0.9128(3) 0.125(3) Uani 1 1 d D . .
H56A H 1.6417 0.6853 0.8987 0.188 Uiso 1 1 calc R . .
H56B H 1.5217 0.7213 0.9403 0.188 Uiso 1 1 calc R . .
H56C H 1.4853 0.6807 0.8742 0.188 Uiso 1 1 calc R . .
O61 O 1.9674(2) 0.27468(13) 1.12061(11) 0.0374(5) Uani 1 1 d . . .
H61B H 1.942(4) 0.235(2) 1.1248(18) 0.050 Uiso 1 1 d . . .
H61A H 1.899(4) 0.301(2) 1.1096(19) 0.050 Uiso 1 1 d . . .

loop_
_atom_site_aniso_label
_atom_site_aniso_U_11
_atom_site_aniso_U_22
_atom_site_aniso_U_33
_atom_site_aniso_U_23
_atom_site_aniso_U_13
_atom_site_aniso_U_12
C1 0.0200(14) 0.0257(15) 0.0244(14) 0.0011(11) -0.0039(11) -0.0007(11)
C2 0.0198(14) 0.0208(13) 0.0230(14) 0.0002(11) 0.0000(11) 0.0012(11)
C3 0.0245(15) 0.0284(15) 0.0262(14) 0.0028(12) 0.0019(12) -0.0018(12)
C4 0.0391(17) 0.0251(15) 0.0339(16) -0.0080(13) 0.0109(14) 0.0010(13)
C5 0.062(2) 0.0277(17) 0.045(2) -0.0023(15) 0.0105(18) -0.0048(16)
C6 0.078(3) 0.0215(16) 0.058(2) 0.0006(16) 0.013(2) -0.0029(17)
C7 0.059(2) 0.0350(18) 0.0391(18) 0.0095(15) 0.0062(17) -0.0077(16)
C8 0.0410(19) 0.0270(15) 0.0310(16) 0.0026(13) -0.0007(14) 0.0005(13)
C9 0.0259(15) 0.0233(14) 0.0284(15) 0.0025(12) 0.0003(12) -0.0005(12)
C10 0.0323(17) 0.0226(14) 0.0360(16) -0.0027(13) 0.0005(13) 0.0023(12)
C21 0.0193(13) 0.0227(13) 0.0176(13) -0.0014(11) -0.0034(11) 0.0004(11)
O22 0.0193(10) 0.0233(10) 0.0346(11) -0.0029(8) 0.0041(9) -0.0017(8)
O23 0.0225(10) 0.0219(10) 0.0276(10) 0.0015(8) 0.0044(8) 0.0011(8)
C11 0.0251(15) 0.0222(13) 0.0224(14) 0.0038(11) 0.0020(11) 0.0011(11)
C12 0.0249(15) 0.0241(14) 0.0212(14) 0.0041(11) 0.0019(11) -0.0011(11)
C13 0.0256(15) 0.0323(16) 0.0284(16) 0.0006(13) 0.0026(12) 0.0051(13)
C14 0.0376(17) 0.0329(16) 0.0226(15) -0.0069(13) 0.0032(13) 0.0048(14)
C15 0.0394(18) 0.0317(16) 0.0301(17) -0.0071(13) -0.0016(14) 0.0005(14)
C16 0.0364(18) 0.0325(17) 0.0370(18) -0.0054(14) -0.0101(14) -0.0027(13)
C17 0.0235(16) 0.0328(16) 0.0380(17) 0.0049(14) -0.0020(13) -0.0034(13)
C18 0.0249(15) 0.0257(15) 0.0295(15) 0.0024(12) 0.0004(12) -0.0001(12)
C19 0.0263(15) 0.0190(13) 0.0237(14) 0.0048(11) -0.0004(11) -0.0003(11)
C20 0.0313(16) 0.0242(14) 0.0250(15) 0.0010(12) -0.0020(13) 0.0005(12)
C24 0.0246(15) 0.0280(15) 0.0262(15) 0.0061(12) 0.0008(12) -0.0024(12)
O25 0.0262(11) 0.0395(11) 0.0236(10) -0.0039(9) -0.0018(9) 0.0022(9)
O26 0.0271(11) 0.0464(13) 0.0323(12) -0.0043(10) -0.0015(9) 0.0098(10)
C31 0.0198(14) 0.0312(15) 0.0209(14) -0.0039(11) 0.0036(11) -0.0043(12)
C32 0.0283(16) 0.0256(15) 0.0285(15) -0.0068(12) 0.0070(12) -0.0023(12)
C33 0.0359(17) 0.0341(17) 0.0331(16) -0.0153(14) 0.0078(14) -0.0102(15)
C34 0.0321(18) 0.055(2) 0.0287(16) -0.0159(15) -0.0021(14) -0.0089(16)
C35 0.0284(16) 0.049(2) 0.0308(17) -0.0016(14) -0.0029(13) 0.0040(15)
C36 0.0232(15) 0.0291(15) 0.0289(15) -0.0040(12) 0.0003(12) -0.0003(12)
C37 0.0218(14) 0.0202(13) 0.0238(14) -0.0029(11) 0.0018(11) -0.0005(11)
N38 0.0168(11) 0.0219(11) 0.0260(12) 0.0003(9) 0.0020(9) 0.0010(9)
C39 0.0175(14) 0.0253(14) 0.0285(15) -0.0040(12) -0.0022(11) -0.0019(11)
C40 0.0382(18) 0.0358(18) 0.0346(17) 0.0006(13) 0.0081(14) 0.0106(14)
C41 0.046(2) 0.0277(17) 0.057(2) -0.0020(15) 0.0103(17) 0.0097(15)
C42 0.038(2) 0.052(2) 0.044(2) -0.0261(17) 0.0081(16) 0.0033(17)
C43 0.065(3) 0.071(3) 0.0284(18) -0.0084(17) 0.0042(18) 0.020(2)
C44 0.045(2) 0.0437(19) 0.0307(17) 0.0016(15) 0.0036(15) 0.0111(16)
C45 0.0175(13) 0.0222(13) 0.0242(14) -0.0011(11) -0.0010(11) -0.0020(11)
N46 0.0182(11) 0.0254(12) 0.0255(12) -0.0044(10) 0.0028(10) 0.0008(9)
O51 0.107(3) 0.0510(17) 0.0636(18) -0.0003(14) -0.0107(18) -0.0149(17)
C52 0.113(5) 0.103(4) 0.095(4) 0.049(4) -0.040(4) -0.057(4)
C53 0.136(6) 0.091(4) 0.124(5) -0.040(4) -0.007(5) -0.010(4)
C54 0.100(5) 0.155(6) 0.096(4) 0.029(4) -0.038(4) -0.036(4)
C55 0.085(4) 0.081(3) 0.084(3) -0.026(3) -0.032(3) 0.020(3)
C56 0.116(5) 0.116(5) 0.143(6) 0.063(4) -0.024(5) -0.065(4)
O61 0.0336(13) 0.0351(12) 0.0435(13) 0.0069(11) 0.0104(11) 0.0024(11)

loop_
_geom_bond_atom_site_label_1
_geom_bond_atom_site_label_2
_geom_bond_distance
_geom_bond_site_symmetry_2
_geom_bond_publ_flag
C1 C2 1.376(4) . ?
C1 C9 1.434(4) . ?
C1 C11 1.509(4) . ?
C2 C3 1.411(4) . ?
C2 C21 1.511(4) . ?
C3 C4 1.364(4) . ?
C4 C10 1.423(4) . ?
C5 C6 1.354(5) . ?
C5 C10 1.420(4) . ?
C6 C7 1.402(5) . ?
C7 C8 1.365(4) . ?
C8 C9 1.415(4) . ?
C9 C10 1.413(4) . ?
C21 O23 1.252(3) . ?
C21 O22 1.264(3) . ?
C11 C12 1.378(4) . ?
C11 C19 1.431(4) . ?
C12 C13 1.419(4) . ?
C12 C24 1.526(4) . ?
C13 C14 1.346(4) . ?
C14 C20 1.413(4) . ?
C15 C16 1.362(5) . ?
C15 C20 1.417(4) . ?
C16 C17 1.400(4) . ?
C17 C18 1.356(4) . ?
C18 C19 1.428(4) . ?
C19 C20 1.418(4) . ?
C24 O26 1.256(3) . ?
C24 O25 1.263(3) . ?
C31 C36 1.386(4) . ?
C31 C32 1.402(4) . ?
C31 C37 1.511(4) . ?
C32 C33 1.383(4) . ?
C33 C34 1.392(5) . ?
C34 C35 1.374(5) . ?
C35 C36 1.393(4) . ?
C37 N38 1.502(3) . ?
C37 C45 1.547(4) . ?
C39 C44 1.372(4) . ?
C39 C40 1.390(4) . ?
C39 C45 1.508(4) . ?
C40 C41 1.378(4) . ?
C41 C42 1.381(5) . ?
C42 C43 1.360(5) . ?
C43 C44 1.384(5) . ?
C45 N46 1.500(3) . ?
O51 C52 1.401(4) . ?
C52 C54 1.512(4) . ?
C52 C53 1.566(4) . ?
C54 C56 1.535(4) . ?
C54 C55 1.544(4) . ?

loop_
_cod_related_entry_id
_cod_related_entry_database
_cod_related_entry_code
1 ChemSpider 21198345
